data_2009300
loop_
_publ_author_name
'Inouye, Yoshinobu'
'Shimokoshi, Shuko'
'Sakaino, Yoshiko'

_publ_section_title
;
 An ethyl acetate inclusion complex of
 4,5-bis(4-methoxyphenyl)-2-(3-nitrophenyl)-1<i>H</i>-imidazole
;
_journal_issue 12
_journal_name_full 'Acta Crystallographica Section C'
_journal_page_first 2084
_journal_page_last 2087
_journal_paper_doi 10.1107/S0108270199011087
_journal_volume 55
_journal_year 1999
_chemical_formula_iupac 'C23 H19 N3 O4, 0.33C4 H8 O2'
_chemical_formula_moiety 'C23 H19 N3 O4, 0.33C4 H8 O2'
_chemical_formula_sum 'C24.33 H21.67 N3 O4.67'
_chemical_formula_weight 430.78
_chemical_name_systematic
;
4,5-Bis(4-methoxyphenyl)-2-(3-nitrophenyl)-1H-imidazole/ethyl
acetate(3:1)
;
_space_group_IT_number 33
_symmetry_cell_setting orthorhombic
_symmetry_space_group_name_Hall 'P 2c -2n'
_symmetry_space_group_name_H-M 'P n a 21'
_audit_creation_method SHELXL
_cell_angle_alpha 90.00
_cell_angle_beta 90.00
_cell_angle_gamma 90.00
_cell_formula_units_Z 4
_cell_length_a 8.9483(14)
_cell_length_b 27.469(5)
_cell_length_c 9.111(2)
_cell_measurement_reflns_used 25
_cell_measurement_temperature 293(2)
_cell_measurement_theta_max 13.90
_cell_measurement_theta_min 11.57
_cell_volume 2239.5(7)
_computing_cell_refinement 'CAD-4 Software'
_computing_data_collection 'CAD-4 Software (Enraf-Nonius, 1989)'
_computing_data_reduction 'MolEN (Fair, 1990)'
_computing_molecular_graphics 'ORTEPII (Johnson, 1976)'
_computing_structure_refinement 'SHELXL93 (Sheldrick, 1993)'
_computing_structure_solution 'SHELXS86 (Sheldrick, 1990)'
_diffrn_ambient_temperature 293(2)
_diffrn_measurement_device_type 'Enraf-Nonius CAD-4'
_diffrn_measurement_method \w--2\q
_diffrn_radiation_monochromator graphite
_diffrn_radiation_source 'fine-focus sealed tube'
_diffrn_radiation_type MoK\a
_diffrn_radiation_wavelength 0.71073
_diffrn_reflns_av_sigmaI/netI 0.0759
_diffrn_reflns_limit_h_max 12
_diffrn_reflns_limit_h_min 0
_diffrn_reflns_limit_k_max 38
_diffrn_reflns_limit_k_min 0
_diffrn_reflns_limit_l_max 0
_diffrn_reflns_limit_l_min -12
_diffrn_reflns_number 3452
_diffrn_reflns_theta_max 30
_diffrn_reflns_theta_min 1.48
_diffrn_standards_decay_% 0.1
_diffrn_standards_interval_time 120
_diffrn_standards_number 3
_exptl_absorpt_coefficient_mu 0.090
_exptl_absorpt_correction_type none
_exptl_crystal_colour yellow
_exptl_crystal_density_diffrn 1.278
_exptl_crystal_density_method 'not measured'
_exptl_crystal_description plate
_exptl_crystal_F_000 904
_exptl_crystal_size_max 0.60
_exptl_crystal_size_mid 0.40
_exptl_crystal_size_min 0.10
_refine_diff_density_max 0.619
_refine_diff_density_min -0.263
_refine_ls_extinction_method none
_refine_ls_goodness_of_fit_all 1.192
_refine_ls_goodness_of_fit_ref 1.403
_refine_ls_hydrogen_treatment constr
_refine_ls_matrix_type full
_refine_ls_number_parameters 285
_refine_ls_number_reflns 3436
_refine_ls_number_restraints 1
_refine_ls_restrained_S_all 1.310
_refine_ls_restrained_S_obs 1.402
_refine_ls_R_factor_all 0.189
_refine_ls_R_factor_gt 0.077
_refine_ls_shift/esd_mean 0.000
_refine_ls_shift/su_max <0.001
_refine_ls_structure_factor_coef Fsqd
_refine_ls_weighting_details 'w = 1/[\s^2^(Fo^2^)+(0.1P)^2^] where P = (Fo^2^+2Fc^2^)/3'
_refine_ls_weighting_scheme calc
_refine_ls_wR_factor_all 0.256
_refine_ls_wR_factor_ref 0.182
_reflns_number_gt 1652
_reflns_number_total 3452
_reflns_threshold_expression I>2\s(I)
_cod_data_source_file ob1019.cif
_cod_data_source_block 1
_cod_depositor_comments
;
The following automatic conversions were performed:

'_refine_ls_weighting_scheme' value 'calc w =
1/[\s^2^(Fo^2^)+(0.1P)^2^] where P = (Fo^2^+2Fc^2^)/3' was changed to
'calc'. New tag '_refine_ls_weighting_details' was created. The value
of the new tag was set to 'w = 1/[\s^2^(Fo^2^)+(0.1P)^2^] where P =
(Fo^2^+2Fc^2^)/3'.

Automatic conversion script
Id: cif_fix_values 3143 2015-03-26 13:38:13Z robertas 
;

loop_
_cod_entry_issue_id
_cod_entry_issue_origin
_cod_entry_issue_severity
_cod_entry_issue_description
_cod_entry_issue_author
_cod_entry_issue_date
1 original warning
;
  Problematc markup of the disorder: seems like two disorder groups
  ended up in one...
;
'Saulius Gra\<zulis' 2014-06-18

_cod_original_cell_volume 2239.4(7)
_cod_database_code 2009300

loop_
_symmetry_equiv_pos_as_xyz
'x, y, z'
'-x, -y, z+1/2'
'x+1/2, -y+1/2, z'
'-x+1/2, y+1/2, z+1/2'

loop_
_atom_site_aniso_label
_atom_site_aniso_U_11
_atom_site_aniso_U_22
_atom_site_aniso_U_33
_atom_site_aniso_U_12
_atom_site_aniso_U_13
_atom_site_aniso_U_23
O1 0.084(4) 0.116(4) 0.100(4) -0.010(3) -0.048(3) 0.000(4)
O2 0.119(4) 0.114(4) 0.142(6) 0.014(4) -0.075(5) 0.043(4)
N3 0.060(3) 0.091(4) 0.063(3) -0.004(3) -0.020(3) 0.019(3)
C4 0.048(3) 0.073(4) 0.048(3) -0.007(3) -0.008(3) 0.010(3)
C5 0.039(3) 0.065(4) 0.037(3) -0.005(3) 0.002(2) 0.007(3)
C6 0.040(3) 0.051(3) 0.037(3) -0.004(2) 0.001(2) 0.000(3)
C7 0.046(3) 0.067(4) 0.051(3) -0.005(3) -0.009(3) 0.000(3)
C8 0.073(4) 0.052(4) 0.081(5) 0.001(3) -0.012(4) 0.008(4)
C9 0.074(4) 0.076(5) 0.065(4) 0.008(4) -0.015(4) 0.021(4)
C10 0.032(2) 0.048(3) 0.042(3) 0.003(2) 0.003(2) -0.008(3)
N11 0.031(2) 0.045(2) 0.048(2) 0.002(2) -0.002(2) 0.000(2)
C12 0.035(2) 0.054(3) 0.040(3) 0.005(2) 0.001(2) -0.007(3)
C13 0.031(2) 0.049(3) 0.046(3) 0.002(2) 0.001(2) -0.006(3)
N14 0.036(2) 0.048(2) 0.048(3) -0.004(2) -0.001(2) -0.002(2)
C15 0.030(2) 0.058(3) 0.050(3) 0.003(2) 0.005(2) 0.001(3)
C16 0.041(3) 0.056(3) 0.052(3) 0.004(2) -0.004(3) 0.000(3)
C17 0.045(3) 0.065(4) 0.052(3) 0.003(3) -0.003(3) 0.005(3)
C18 0.041(3) 0.076(4) 0.060(4) 0.018(3) 0.001(3) 0.008(3)
C19 0.058(4) 0.060(4) 0.075(4) 0.007(3) -0.007(4) 0.009(4)
C20 0.039(3) 0.055(3) 0.070(4) 0.005(3) -0.004(3) 0.003(3)
O21 0.060(3) 0.096(3) 0.087(4) 0.014(3) -0.017(3) 0.017(3)
C22 0.052(4) 0.112(6) 0.077(5) -0.002(4) -0.018(4) 0.030(5)
C23 0.035(2) 0.057(3) 0.047(3) 0.003(2) 0.000(3) 0.004(3)
C24 0.064(4) 0.053(3) 0.051(4) -0.006(3) -0.013(3) 0.003(3)
C25 0.076(4) 0.057(4) 0.064(4) -0.007(3) -0.024(4) 0.001(3)
C26 0.069(4) 0.057(4) 0.059(4) -0.019(3) -0.012(3) 0.017(3)
C27 0.079(4) 0.074(4) 0.051(3) -0.021(4) -0.011(4) 0.021(3)
C28 0.054(3) 0.073(4) 0.051(4) -0.014(3) -0.010(3) 0.005(3)
O29 0.113(4) 0.081(3) 0.086(4) -0.040(3) -0.029(4) 0.024(3)

loop_
_atom_site_label
_atom_site_fract_x
_atom_site_fract_y
_atom_site_fract_z
_atom_site_U_iso_or_equiv
_atom_site_thermal_displace_type
_atom_site_calc_flag
_atom_site_refinement_flags
_atom_site_occupancy
_atom_site_disorder_group
_atom_site_type_symbol
O1 1.0781(6) 0.2049(2) 0.9982(7) 0.100(2) Uani d . 1 . O
O2 1.0794(7) 0.1276(2) 1.0067(9) 0.125(2) Uani d . 1 . O
N3 1.0252(6) 0.1653(3) 0.9677(7) 0.071(2) Uani d . 1 . N
C4 0.8946(7) 0.1642(2) 0.8712(7) 0.056(2) Uani d . 1 . C
C5 0.8433(6) 0.2065(2) 0.8132(6) 0.0469(13) Uani d . 1 . C
H5 0.8883 0.2359 0.8378 0.070 Uiso calc R 1 . H
C6 0.7214(6) 0.2055(2) 0.7155(6) 0.0427(12) Uani d . 1 . C
C7 0.6565(7) 0.1613(2) 0.6844(7) 0.054(2) Uani d . 1 . C
H7 0.5767 0.1599 0.6192 0.082 Uiso calc R 1 . H
C8 0.7089(8) 0.1183(2) 0.7496(9) 0.069(2) Uani d . 1 . C
H8 0.6628 0.0887 0.7297 0.104 Uiso calc R 1 . H
C9 0.8303(8) 0.1205(3) 0.8439(8) 0.071(2) Uani d . 1 . C
H9 0.8669 0.0924 0.8879 0.107 Uiso calc R 1 . H
C10 0.6768(5) 0.2494(2) 0.6378(6) 0.0405(11) Uani d . 1 . C
N11 0.5482(4) 0.25286(15) 0.5596(5) 0.0415(10) Uani d . 1 . N
H11 0.4800 0.2309 0.5527 0.062 Uiso calc R 1 . H
C12 0.5464(5) 0.2986(2) 0.4922(6) 0.0430(12) Uani d . 1 . C
C13 0.6787(5) 0.3199(2) 0.5351(6) 0.0419(12) Uani d . 1 . C
N14 0.7590(4) 0.28952(14) 0.6248(5) 0.0442(10) Uani d . 1 . N
C15 0.4218(5) 0.3139(2) 0.3998(6) 0.0461(13) Uani d . 1 . C
C16 0.3414(6) 0.2800(2) 0.3188(7) 0.0496(14) Uani d . 1 . C
H16 0.3678 0.2473 0.3234 0.074 Uiso calc R 1 . H
C17 0.2216(6) 0.2942(2) 0.2306(7) 0.0541(15) Uani d . 1 . C
H17 0.1703 0.2712 0.1755 0.081 Uiso calc R 1 . H
C18 0.1791(7) 0.3424(2) 0.2248(8) 0.059(2) Uani d . 1 . C
C19 0.2602(7) 0.3762(2) 0.3087(9) 0.064(2) Uani d . 1 . C
H19 0.2330 0.4089 0.3058 0.097 Uiso calc R 1 . H
C20 0.3775(6) 0.3624(2) 0.3941(7) 0.0549(15) Uani d . 1 . C
H20 0.4285 0.3856 0.4492 0.082 Uiso calc R 1 . H
O21 0.0674(5) 0.3606(2) 0.1407(6) 0.0808(15) Uani d . 1 . O
C22 -0.0196(7) 0.3264(3) 0.0580(9) 0.080(2) Uani d . 1 . C
H22A -0.0912 0.3435 -0.0009 0.121 Uiso calc R 1 . H
H22B -0.0709 0.3049 0.1241 0.121 Uiso calc R 1 . H
H22C 0.0452 0.3077 -0.0045 0.121 Uiso calc R 1 . H
C23 0.7418(5) 0.3676(2) 0.4923(6) 0.0462(13) Uani d . 1 . C
C24 0.8128(7) 0.3966(2) 0.5964(7) 0.056(2) Uani d . 1 . C
H24 0.8165 0.3865 0.6937 0.084 Uiso calc R 1 . H
C25 0.8780(8) 0.4402(2) 0.5568(8) 0.066(2) Uani d . 1 . C
H25 0.9256 0.4591 0.6275 0.099 Uiso calc R 1 . H
C26 0.8731(7) 0.4560(2) 0.4142(8) 0.062(2) Uani d . 1 . C
C27 0.8016(7) 0.4282(2) 0.3107(8) 0.068(2) Uani d . 1 . C
H27 0.7967 0.4389 0.2139 0.102 Uiso calc R 1 . H
C28 0.7368(7) 0.3844(2) 0.3496(7) 0.059(2) Uani d . 1 . C
H28 0.6890 0.3658 0.2783 0.089 Uiso calc R 1 . H
O29 0.9320(6) 0.4990(2) 0.3645(6) 0.093(2) Uani d . 1 . O
C30A 1.0348(18) 0.5252(6) 0.4523(18) 0.070(4) Uiso d P 0.50 1 C
H30A 1.0745 0.5520 0.3971 0.104 Uiso calc PR 0.50 1 H
H30B 1.1148 0.5040 0.4815 0.104 Uiso calc PR 0.50 1 H
H30C 0.9848 0.5373 0.5381 0.104 Uiso calc PR 0.50 1 H
C30B 0.979(2) 0.5350(6) 0.483(2) 0.077(5) Uiso d P 0.50 2 C
H30D 1.0085 0.5651 0.4385 0.116 Uiso calc PR 0.50 2 H
H30E 1.0607 0.5218 0.5382 0.116 Uiso calc PR 0.50 2 H
H30F 0.8959 0.5408 0.5481 0.116 Uiso calc PR 0.50 2 H
C31 0.9445(19) 0.0128(7) 0.1489(11) 0.091(7) Uiso d PG 0.33 2 C
C32 1.0403(12) -0.0019(4) 0.0229(11) 0.064(5) Uiso d PG 0.33 2 C
O33 1.1630(14) -0.0223(6) 0.0250(16) 0.147(8) Uiso d PG 0.33 2 O
O34 0.9791(10) 0.0094(3) -0.1103(11) 0.064(3) Uiso d PG 0.33 2 O
C35 1.0643(14) -0.0038(5) -0.2381(11) 0.108(9) Uiso d PG 0.33 2 C
C36 0.974(2) 0.0123(7) -0.3691(11) 0.088(7) Uiso d PG 0.33 2 C

loop_
_atom_type_symbol
_atom_type_description
_atom_type_scat_dispersion_real
_atom_type_scat_dispersion_imag
_atom_type_scat_source
C C 0.0033 0.0016 'International Tables Vol C Tables 4.2.6.8 and 6.1.1.4'
H H 0.0000 0.0000 'International Tables Vol C Tables 4.2.6.8 and 6.1.1.4'
N N 0.0061 0.0033 'International Tables Vol C Tables 4.2.6.8 and 6.1.1.4'
O O 0.0106 0.0060 'International Tables Vol C Tables 4.2.6.8 and 6.1.1.4'

loop_
_geom_angle_atom_site_label_1
_geom_angle_atom_site_label_2
_geom_angle_atom_site_label_3
_geom_angle_site_symmetry_1
_geom_angle_site_symmetry_3
_geom_angle
O2 N3 O1 . . 123.1(6)
O2 N3 C4 . . 119.1(7)
O1 N3 C4 . . 117.7(6)
C9 C4 C5 . . 122.9(5)
C9 C4 N3 . . 117.8(6)
C5 C4 N3 . . 119.2(6)
C4 C5 C6 . . 119.6(5)
C4 C5 H5 . . 120.2
C6 C5 H5 . . 120.2
C7 C6 C5 . . 118.2(5)
C7 C6 C10 . . 121.1(5)
C5 C6 C10 . . 120.4(5)
C6 C7 C8 . . 121.0(5)
C6 C7 H7 . . 119.5
C8 C7 H7 . . 119.5
C7 C8 C9 . . 119.2(6)
C7 C8 H8 . . 120.4
C9 C8 H8 . . 120.4
C4 C9 C8 . . 119.0(6)
C4 C9 H9 . . 120.5
C8 C9 H9 . . 120.5
N14 C10 N11 . . 111.4(4)
N14 C10 C6 . . 125.3(4)
N11 C10 C6 . . 123.1(4)
C12 N11 C10 . . 107.6(4)
C12 N11 H11 . . 126.2
C10 N11 H11 . . 126.2
N11 C12 C13 . . 104.3(4)
N11 C12 C15 . . 121.4(4)
C13 C12 C15 . . 134.3(5)
N14 C13 C12 . . 111.1(4)
N14 C13 C23 . . 119.8(4)
C12 C13 C23 . . 129.0(5)
C10 N14 C13 . . 105.6(4)
C16 C15 C20 . . 118.4(5)
C16 C15 C12 . . 120.6(5)
C20 C15 C12 . . 121.0(5)
C15 C16 C17 . . 121.0(5)
C15 C16 H16 . . 119.5
C17 C16 H16 . . 119.5
C18 C17 C16 . . 120.3(6)
C18 C17 H17 . . 119.9
C16 C17 H17 . . 119.9
C17 C18 O21 . . 125.4(6)
C17 C18 C19 . . 118.1(6)
O21 C18 C19 . . 116.4(6)
C20 C19 C18 . . 121.7(6)
C20 C19 H19 . . 119.1
C18 C19 H19 . . 119.1
C19 C20 C15 . . 120.6(6)
C19 C20 H20 . . 119.7
C15 C20 H20 . . 119.7
C18 O21 C22 . . 117.1(5)
O21 C22 H22A . . 109.5
O21 C22 H22B . . 109.5
H22A C22 H22B . . 109.5
O21 C22 H22C . . 109.5
H22A C22 H22C . . 109.5
H22B C22 H22C . . 109.5
C28 C23 C24 . . 117.8(5)
C28 C23 C13 . . 122.1(5)
C24 C23 C13 . . 120.1(5)
C25 C24 C23 . . 120.7(6)
C25 C24 H24 . . 119.7
C23 C24 H24 . . 119.7
C24 C25 C26 . . 120.7(6)
C24 C25 H25 . . 119.7
C26 C25 H25 . . 119.7
C25 C26 O29 . . 125.0(6)
C25 C26 C27 . . 119.4(6)
O29 C26 C27 . . 115.6(6)
C28 C27 C26 . . 120.2(6)
C28 C27 H27 . . 119.9
C26 C27 H27 . . 119.9
C27 C28 C23 . . 121.2(6)
C27 C28 H28 . . 119.4
C23 C28 H28 . . 119.4
C26 O29 C30A . . 120.0(8)
C26 O29 C30B . . 115.5(8)
O29 C30A H30A . . 109.5
O29 C30A H30B . . 109.5
H30A C30A H30B . . 109.5
O29 C30A H30C . . 109.5
H30A C30A H30C . . 109.5
H30B C30A H30C . . 109.5
O29 C30B H30D . . 109.5
O29 C30B H30E . . 109.5
H30D C30B H30E . . 109.5
O29 C30B H30F . . 109.5
H30D C30B H30F . . 109.5
H30E C30B H30F . . 109.5
C35 C31 C36 2_755 2_755 93.(3)
C35 C31 C32 2_755 . 137.(3)
C36 C31 C32 2_755 . 43.8(5)
C36 C32 O33 2_755 . 88.1(19)
C36 C32 O34 2_755 . 149.4(18)
O33 C32 O34 . . 118.3
C36 C32 C31 2_755 . 43.1(19)
O33 C32 C31 . . 128.6
O34 C32 C31 . . 113.1
C32 O33 C36 . 2_755 40.7(8)
C32 O34 C35 . . 116.6
C31 C35 O34 2_754 . 143.5(9)
C31 C35 C36 2_754 . 42.4(9)
O34 C35 C36 . . 106.3
C31 C36 C32 2_754 2_754 93.(2)
C31 C36 C35 2_754 . 44.6(5)
C32 C36 C35 2_754 . 138.(3)
C31 C36 O33 2_754 2_754 140.6(18)
C32 C36 O33 2_754 2_754 51.2(17)
C35 C36 O33 . 2_754 161.7(14)

loop_
_geom_bond_atom_site_label_1
_geom_bond_atom_site_label_2
_geom_bond_site_symmetry_2
_geom_bond_distance
_geom_bond_publ_flag
O1 N3 . 1.219(7) ?
O2 N3 . 1.196(7) ?
N3 C4 . 1.462(8) ?
C4 C9 . 1.355(9) ?
C4 C5 . 1.354(8) ?
C5 C6 . 1.408(7) ?
C5 H5 . 0.93 ?
C6 C7 . 1.376(8) ?
C6 C10 . 1.453(7) ?
C7 C8 . 1.402(8) ?
C7 H7 . 0.93 ?
C8 C9 . 1.386(9) ?
C8 H8 . 0.93 ?
C9 H9 . 0.93 ?
C10 N14 . 1.330(6) ?
C10 N11 . 1.357(6) ?
N11 C12 . 1.400(7) ?
N11 H11 . 0.86 ?
C12 C13 . 1.377(7) ?
C12 C15 . 1.458(7) ?
C13 N14 . 1.373(7) ?
C13 C23 . 1.479(7) ?
C15 C16 . 1.391(8) ?
C15 C20 . 1.390(8) ?
C16 C17 . 1.396(8) ?
C16 H16 . 0.93 ?
C17 C18 . 1.378(8) ?
C17 H17 . 0.93 ?
C18 O21 . 1.355(8) ?
C18 C19 . 1.405(10) ?
C19 C20 . 1.361(8) ?
C19 H19 . 0.93 ?
C20 H20 . 0.93 ?
O21 C22 . 1.435(9) ?
C22 H22A . 0.96 ?
C22 H22B . 0.96 ?
C22 H22C . 0.96 ?
C23 C28 . 1.379(9) ?
C23 C24 . 1.392(8) ?
C24 C25 . 1.380(8) ?
C24 H24 . 0.93 ?
C25 C26 . 1.370(9) ?
C25 H25 . 0.93 ?
C26 O29 . 1.371(7) ?
C26 C27 . 1.372(9) ?
C27 C28 . 1.383(8) ?
C27 H27 . 0.93 ?
C28 H28 . 0.93 ?
O29 C30A . 1.41(2) ?
O29 C30B . 1.52(2) ?
C30A H30A . 0.96 ?
C30A H30B . 0.96 ?
C30A H30C . 0.96 ?
C30B H30D . 0.96 ?
C30B H30E . 0.96 ?
C30B H30F . 0.96 ?
C31 C35 2_755 1.062(12) ?
C31 C36 2_755 1.02(3) ?
C31 C32 . 1.49 ?
C32 C36 2_755 1.032(9) ?
C32 O33 . 1.23 ?
C32 O34 . 1.37 ?
O33 C36 2_755 1.58(3) ?
O34 C35 . 1.44 ?
C35 C31 2_754 1.062(9) ?
C35 C36 . 1.51 ?
C36 C31 2_754 1.02(2) ?
C36 C32 2_754 1.032(14) ?
C36 O33 2_754 1.58(4) ?

loop_
_geom_hbond_atom_site_label_D
_geom_hbond_atom_site_label_H
_geom_hbond_atom_site_label_A
_geom_hbond_site_symmetry_A
_geom_hbond_distance_DH
_geom_hbond_distance_HA
_geom_hbond_distance_DA
_geom_hbond_angle_DHA
_geom_hbond_publ_flag
N11 H11 N14 3_455 0.86 2.16 2.899(6) 144 yes
